data_1100425
loop_
_publ_author_name
'Elschenbroich, Christoph'
'K\"uhlkamp, Peter'
'Behrendt, Andreas'
'Harms, Klaus'

_publ_section_title
;
 Metall-\p-Komplexe von Benzolderivaten, 49. Halbsandwichkomplexe des
 Trimesitylborans Mes~3~B: Darstellung und Struktur von
 Mes~2~B[(\h^6^-Mes)Cr(CO)~3~], MesB[(\h^6^-Mes)Cr(CO)~3~]~2~ und
 B[(\h^6^-Mes)Cr(CO)~3~]~3~. Redoxverhalten und Fragen der intramolekularen
 Wechselwirkung
;
_journal_coden_ASTM CHBEAM
_journal_issue 7
_journal_name_full 'Chemische Berichte'
_journal_page_first 859
_journal_page_last 869
_journal_paper_doi 10.1002/cber.19961290720
_journal_volume 129
_journal_year 1996
_chemical_formula_sum 'C33 H33 B Cr2 O6'
_space_group_IT_number 60
_symmetry_cell_setting orthorhombic
_symmetry_Int_Tables_number 60
_symmetry_space_group_name_Hall '-P 2n 2ab'
_symmetry_space_group_name_H-M 'P b c n'
_cell_angle_alpha 90
_cell_angle_beta 90
_cell_angle_gamma 90
_cell_formula_units_Z 8
_cell_length_a 33.631(7)
_cell_length_b 12.174(2)
_cell_length_c 15.285(3)
_cod_original_formula_sum 'C33 H33 B1 Cr2 O6'
_cod_database_code 1100425

loop_
_symmetry_equiv_pos_site_id
_symmetry_equiv_pos_as_xyz
1 x,y,z
2 1/2-x,1/2-y,1/2+z
3 1/2+x,1/2-y,-z
4 -x,y,1/2-z
5 -x,-y,-z
6 -1/2+x,-1/2+y,-1/2-z
7 -1/2-x,-1/2+y,z
8 x,-y,-1/2+z

loop_
_atom_site_label
_atom_site_type_symbol
_atom_site_fract_x
_atom_site_fract_y
_atom_site_fract_z
Cr1 Cr 0.20464(2) 0.21437(6) 0.80507(4)
Cr2 Cr 0.04825(2) 0.26770(6) 0.49963(4)
B1 B 0.12498(11) 0.1677(4) 0.6483(3)
O1 O 0.20656(11) -0.0295(3) 0.8295(3)
O2 O 0.26594(15) 0.2300(5) 0.9442(3)
O3 O 0.27188(11) 0.1829(4) 0.6799(3)
O4 O 0.03998(11) 0.0351(3) 0.4376(3)
O5 O -0.02000(11) 0.2338(3) 0.6216(3)
O6 O -0.01088(13) 0.3394(4) 0.3659(3)
C1 C 0.14788(10) 0.2294(3) 0.7255(2)
C2 C 0.13959(11) 0.2057(3) 0.8166(2)
C3 C 0.15427(13) 0.2747(4) 0.8825(3)
H1 H 0.1478(12) 0.2511(32) 0.9383(28)
C4 C 0.17890(14) 0.3649(4) 0.8652(3)
C5 C 0.18808(13) 0.3861(4) 0.7786(3)
H2 H 0.2033(11) 0.4447(34) 0.7575(26)
C6 C 0.17347(10) 0.3210(3) 0.7095(2)
C7 C 0.1859(2) 0.3540(5) 0.6188(3)
H3 H 0.1681(14) 0.3965(40) 0.5974(30)
H4 H 0.1865(13) 0.2983(36) 0.5782(29)
H5 H 0.2126(17) 0.3882(45) 0.6183(32)
C8 C 0.11380(15) 0.1121(5) 0.8452(4)
H6 H 0.1184(13) 0.0451(39) 0.8163(28)
H7 H 0.0863(17) 0.1302(39) 0.8379(31)
H8 H 0.1161(12) 0.1015(36) 0.9049(30)
C9 C 0.1940(3) 0.4380(7) 0.9384(5)
H9 H 0.1997(15) 0.3962(46) 1.0003(40)
H10 H 0.1773(22) 0.4884(64) 0.9498(52)
H11 H 0.2163(19) 0.4703(52) 0.9302(39)
C10 C 0.10444(10) 0.2493(3) 0.5809(2)
C11 C 0.08129(11) 0.3417(3) 0.6104(2)
C12 C 0.06969(14) 0.4243(4) 0.5521(3)
H12 H 0.0565(11) 0.4725(33) 0.5701(24)
C13 C 0.07937(14) 0.4224(4) 0.4647(3)
C14 C 0.10106(14) 0.3319(5) 0.4344(3)
H13 H 0.1053(12) 0.3251(34) 0.3816(28)
C15 C 0.11268(11) 0.2446(3) 0.4885(2)
C16 C 0.0691(2) 0.3552(5) 0.7041(3)
H14 H 0.0869(14) 0.3908(38) 0.7373(31)
H15 H 0.0624(16) 0.2930(45) 0.7345(36)
H16 H 0.0441(14) 0.4014(38) 0.7082(27)
C17 C 0.13591(15) 0.1528(5) 0.4476(4)
H17 H 0.1300(14) 0.0792(42) 0.4732(32)
H18 H 0.1646(19) 0.1634(48) 0.4567(38)
H19 H 0.1315(14) 0.1551(40) 0.3807(35)
C18 C 0.0660(3) 0.5135(8) 0.4040(6)
H20 H 0.0831(29) 0.5138(85) 0.3514(68)
H21 H 0.0813(17) 0.5678(47) 0.4155(37)
H22 H 0.0507(23) 0.4905(64) 0.3635(56)
C19 C 0.12360(11) 0.0386(3) 0.6421(3)
C20 C 0.15728(12) -0.0257(3) 0.6212(3)
C21 C 0.15528(15) -0.1389(4) 0.6214(3)
H23 H 0.1770(13) -0.1814(36) 0.6027(27)
C22 C 0.12090(14) -0.1953(4) 0.6429(3)
C23 C 0.0877(2) -0.1336(4) 0.6605(4)
H24 H 0.0646(14) -0.1661(39) 0.6775(28)
C24 C 0.08771(12) -0.0195(3) 0.6601(3)
C25 C 0.19659(14) 0.0258(5) 0.5946(4)
H25 H 0.1955(14) 0.0999(43) 0.5939(30)
H26 H 0.2008(14) 0.0078(42) 0.5271(37)
H27 H 0.2197(19) -0.0003(50) 0.6285(38)
C26 C 0.04954(14) 0.0387(5) 0.6846(4)
H28 H 0.0524(17) 0.1235(55) 0.6945(37)
H29 H 0.0405(16) 0.0162(43) 0.7432(38)
H30 H 0.0314(17) 0.0103(46) 0.6457(37)
C27 C 0.1205(3) -0.3185(5) 0.6441(8)
H31 H 0.1423(26) -0.3562(72) 0.6573(56)
H32 H 0.1054(23) -0.3333(63) 0.6021(47)
H33 H 0.1063(21) -0.3368(61) 0.6879(43)
C28 C 0.20517(13) 0.0644(4) 0.8204(3)
C29 C 0.2423(2) 0.2243(5) 0.8904(4)
C30 C 0.24608(14) 0.1969(4) 0.7273(4)
C31 C 0.04309(13) 0.1244(4) 0.4617(3)
C32 C 0.00640(13) 0.2463(4) 0.5743(3)
C33 C 0.0119(2) 0.3102(5) 0.4173(3)

loop_
_atom_type_symbol
_atom_type_radius_bond
C 0.68
H 0.23
B 0.83
Cr 1.35
O 0.68
